data_7114153
loop_
_publ_author_name
'Goldring, William P. D.'
'Pattenden, Gerald'

_publ_section_title
;
 A total synthesis of phomactin AElectronic supplementary information
 (ESI) available: X-ray crystal structure data for the bis-epoxide 17. See
 http://www.rsc.org/suppdata/cc/b2/b206041h/
;
_journal_issue 16
_journal_name_full 'Chemical Communications'
_journal_page_first 1736
_journal_paper_doi 10.1039/b206041h
_journal_year 2002
_chemical_formula_moiety 'C36 H48 O7'
_chemical_formula_sum 'C36 H48 O7'
_chemical_formula_weight 592.74
_chemical_name_systematic
; 
? 
;
_space_group_IT_number 14
_symmetry_cell_setting monoclinic
_symmetry_space_group_name_Hall '-P 2ybc'
_symmetry_space_group_name_H-M 'P 1 21/c 1'
_atom_sites_solution_hydrogens geom
_atom_sites_solution_primary direct
_audit_creation_method SHELXL-97
_cell_angle_alpha 90.00
_cell_angle_beta 109.075(2)
_cell_angle_gamma 90.00
_cell_formula_units_Z 4
_cell_length_a 13.2294(7)
_cell_length_b 16.6409(9)
_cell_length_c 15.1000(8)
_cell_measurement_reflns_used 11527
_cell_measurement_temperature 150(2)
_cell_measurement_theta_max 27.5
_cell_measurement_theta_min 2.45
_cell_volume 3141.7(3)
_computing_cell_refinement 'Bruker SAINT version 6.02a (Bruker, 2001)'
_computing_data_collection 'Bruker SMART version 5.625 (Bruker, 2001)'
_computing_data_reduction 'Bruker SAINT; Bruker SHELXTL (Bruker, 2001)'
_computing_molecular_graphics 'Bruker SHELXTL'
_computing_publication_material 'Bruker SHELXL-97; PLATON (Spek, 2002)'
_computing_structure_refinement 'SHELXL-97 (Sheldrick, 1997)'
_computing_structure_solution 'SHELXS-97 (Sheldrick, 1990)'
_diffrn_ambient_temperature 150(2)
_diffrn_measured_fraction_theta_full 0.980
_diffrn_measured_fraction_theta_max 0.980
_diffrn_measurement_device_type 'Bruker SMART APEX CCD area detector'
_diffrn_measurement_method omega
_diffrn_radiation_monochromator graphite
_diffrn_radiation_source 'normal-focus sealed tube'
_diffrn_radiation_type MoK\a
_diffrn_radiation_wavelength 0.71073
_diffrn_reflns_av_R_equivalents 0.055
_diffrn_reflns_av_sigmaI/netI 0.025
_diffrn_reflns_limit_h_max 17
_diffrn_reflns_limit_h_min -16
_diffrn_reflns_limit_k_max 21
_diffrn_reflns_limit_k_min -21
_diffrn_reflns_limit_l_max 19
_diffrn_reflns_limit_l_min -19
_diffrn_reflns_number 33661
_diffrn_reflns_theta_full 27.49
_diffrn_reflns_theta_max 27.49
_diffrn_reflns_theta_min 1.63
_diffrn_standards_decay_% none
_diffrn_standards_number 0
_exptl_absorpt_coefficient_mu 0.085
_exptl_absorpt_correction_type none
_exptl_crystal_colour colourless
_exptl_crystal_density_diffrn 1.253
_exptl_crystal_density_meas 0
_exptl_crystal_density_method 'not measured'
_exptl_crystal_description tablet
_exptl_crystal_F_000 1280
_exptl_crystal_size_max 0.28
_exptl_crystal_size_mid 0.26
_exptl_crystal_size_min 0.12
_refine_diff_density_max 0.78
_refine_diff_density_min -0.74
_refine_diff_density_rms 0.06
_refine_ls_extinction_method none
_refine_ls_goodness_of_fit_ref 1.197
_refine_ls_hydrogen_treatment mixed
_refine_ls_matrix_type full
_refine_ls_number_parameters 388
_refine_ls_number_reflns 7070
_refine_ls_number_restraints 0
_refine_ls_restrained_S_all 1.197
_refine_ls_R_factor_all 0.0816
_refine_ls_R_factor_gt 0.0745
_refine_ls_shift/su_max 0.001
_refine_ls_shift/su_mean 0.000
_refine_ls_structure_factor_coef Fsqd
_refine_ls_weighting_details 'calc w=1/[\s^2^(Fo^2^)+(0.046P)^2^+4.798P] where P=(Fo^2^+2Fc^2^)/3'
_refine_ls_weighting_scheme calc
_refine_ls_wR_factor_gt 0.167
_refine_ls_wR_factor_ref 0.175
_reflns_number_gt 6512
_reflns_number_total 7070
_reflns_threshold_expression >2sigma(I)
_cod_data_source_file b206041h.txt
_cod_data_source_block ANIEPO
_cod_depositor_comments
;
The following automatic conversions were performed:
'_atom_site_symetry_multiplicity' tag replaced with
'_atom_site_symmetry_multiplicity'.

Automatic conversion script
Id: cif_correct_tags 1440 2010-10-19 06:21:57Z saulius 

The following automatic conversions were performed:

'_symmetry_cell_setting' value 'Monoclinic' changed to 'monoclinic'
according to
/usr/data/users/saulius/automatic-downloads/retrospective/RSC/lib/dictionaries/cif_core.dic
dictionary named 'cif_core.dic' version 2.4.2 from 2011-04-26.

Automatic conversion script
Id: cif_fix_values 2281 2013-09-26 08:29:07Z andrius 
;
_cod_database_code 7114153

loop_
_symmetry_equiv_pos_as_xyz
'x, y, z'
'-x, y+1/2, -z+1/2'
'-x, -y, -z'
'x, -y-1/2, z-1/2'

loop_
_atom_site_label
_atom_site_type_symbol
_atom_site_fract_x
_atom_site_fract_y
_atom_site_fract_z
_atom_site_U_iso_or_equiv
_atom_site_adp_type
_atom_site_occupancy
_atom_site_symmetry_multiplicity
_atom_site_calc_flag
_atom_site_refinement_flags
C1 C 0.85800(19) 0.58773(14) 0.35078(16) 0.0213(5) Uani 1 1 d .
C2 C 0.81203(19) 0.50414(14) 0.31335(16) 0.0229(5) Uani 1 1 d .
H2A H 0.7342 0.5026 0.3062 0.027 Uiso 1 1 calc R
O2 O 0.86487(14) 0.43925(11) 0.37068(12) 0.0275(4) Uani 1 1 d .
H2O H 0.8591 0.4441 0.4242 0.041 Uiso 1 1 calc R
C3 C 0.8257(2) 0.49203(14) 0.21852(16) 0.0229(5) Uani 1 1 d .
H3A H 0.8943 0.5143 0.2145 0.028 Uiso 1 1 calc R
O4 O 0.79519(15) 0.41636(10) 0.16991(12) 0.0275(4) Uani 1 1 d .
C5 C 0.7392(2) 0.48970(15) 0.12793(17) 0.0254(5) Uani 1 1 d .
C6 C 0.7609(2) 0.51785(16) 0.04023(17) 0.0296(6) Uani 1 1 d .
H6A H 0.7158 0.5656 0.0157 0.035 Uiso 1 1 calc R
H6B H 0.7374 0.4750 -0.0076 0.035 Uiso 1 1 calc R
C7 C 0.8769(2) 0.53951(16) 0.05113(17) 0.0291(5) Uani 1 1 d .
H7A H 0.9238 0.4942 0.0819 0.035 Uiso 1 1 calc R
H7B H 0.8834 0.5466 -0.0119 0.035 Uiso 1 1 calc R
C8 C 0.9157(2) 0.61512(15) 0.10767(16) 0.0256(5) Uani 1 1 d .
H8A H 0.8614 0.6515 0.1124 0.031 Uiso 1 1 calc R
C9 C 1.0168(2) 0.63699(15) 0.15172(16) 0.0240(5) Uani 1 1 d .
C10 C 1.0446(2) 0.71560(15) 0.20435(17) 0.0245(5) Uani 1 1 d .
H10A H 0.9798 0.7498 0.1859 0.029 Uiso 1 1 calc R
H10B H 1.0990 0.7432 0.1832 0.029 Uiso 1 1 calc R
C11 C 1.08748(19) 0.71107(15) 0.31262(16) 0.0229(5) Uani 1 1 d .
H11A H 1.1266 0.7597 0.3347 0.027 Uiso 1 1 calc R
H11B H 1.1382 0.6678 0.3292 0.027 Uiso 1 1 calc R
C12 C 1.00920(19) 0.69924(14) 0.36944(16) 0.0221(5) Uani 1 1 d .
C13 C 0.9098(2) 0.75380(15) 0.32817(17) 0.0242(5) Uani 1 1 d .
H13A H 0.8806 0.7414 0.2597 0.029 Uiso 1 1 calc R
C14 C 0.8213(2) 0.73430(15) 0.36884(18) 0.0260(5) Uani 1 1 d .
H14A H 0.8509 0.7339 0.4381 0.031 Uiso 1 1 calc R
H14B H 0.7651 0.7761 0.3498 0.031 Uiso 1 1 calc R
O15 O 0.71530(13) 0.65459(10) 0.23536(12) 0.0243(4) Uani 1 1 d .
C15 C 0.77294(18) 0.65266(15) 0.33399(16) 0.0229(5) Uani 1 1 d .
H15A H 0.7223 0.6377 0.3680 0.027 Uiso 1 1 calc R
O16 O 0.92840(13) 0.59098(11) 0.44602(11) 0.0245(4) Uani 1 1 d .
C17 C 0.97264(19) 0.61010(14) 0.37129(15) 0.0206(5) Uani 1 1 d .
C18 C 0.6227(2) 0.48967(16) 0.12029(19) 0.0307(6) Uani 1 1 d .
H18A H 0.6154 0.4706 0.1793 0.046 Uiso 1 1 calc R
H18B H 0.5829 0.4540 0.0691 0.046 Uiso 1 1 calc R
H18C H 0.5942 0.5444 0.1075 0.046 Uiso 1 1 calc R
C19 C 1.1112(2) 0.58766(17) 0.14848(19) 0.0327(6) Uani 1 1 d .
H19A H 1.0857 0.5384 0.1126 0.049 Uiso 1 1 calc R
H19B H 1.1556 0.5737 0.2124 0.049 Uiso 1 1 calc R
H19C H 1.1537 0.6189 0.1184 0.049 Uiso 1 1 calc R
C20 C 1.0721(2) 0.72345(16) 0.47183(18) 0.0290(5) Uani 1 1 d .
H20A H 1.0259 0.7174 0.5106 0.043 Uiso 1 1 calc R
H20B H 1.0952 0.7795 0.4734 0.043 Uiso 1 1 calc R
H20C H 1.1349 0.6887 0.4962 0.043 Uiso 1 1 calc R
C21 C 0.9365(2) 0.84361(16) 0.3361(2) 0.0344(6) Uani 1 1 d .
H21A H 0.8708 0.8748 0.3088 0.052 Uiso 1 1 calc R
H21B H 0.9867 0.8554 0.3024 0.052 Uiso 1 1 calc R
H21C H 0.9691 0.8581 0.4023 0.052 Uiso 1 1 calc R
C22 C 1.04981(18) 0.54504(15) 0.36338(16) 0.0224(5) Uani 1 1 d .
H22A H 1.0192 0.4914 0.3672 0.027 Uiso 1 1 calc R
H22B H 1.0620 0.5493 0.3022 0.027 Uiso 1 1 calc R
O22 O 1.14926(13) 0.55447(10) 0.43823(11) 0.0240(4) Uani 1 1 d .
C24 C 1.2259(2) 0.49930(17) 0.42725(19) 0.0322(6) Uani 1 1 d .
H24A H 1.2415 0.5116 0.3689 0.039 Uiso 1 1 calc R
H24B H 1.1967 0.4441 0.4221 0.039 Uiso 1 1 calc R
C23 C 0.6091(2) 0.68444(17) 0.21429(18) 0.0285(5) Uani 1 1 d .
H23A H 0.6098 0.7348 0.2493 0.034 Uiso 1 1 calc R
H23B H 0.5645 0.6446 0.2333 0.034 Uiso 1 1 calc R
C1P C 0.5629(2) 0.70008(15) 0.11026(18) 0.0251(5) Uani 1 1 d .
C2P C 0.4537(2) 0.69532(16) 0.06362(18) 0.0284(5) Uani 1 1 d .
H2PA H 0.4072 0.6832 0.0983 0.034 Uiso 1 1 calc R
C3P C 0.4102(2) 0.70779(16) -0.03269(19) 0.0283(5) Uani 1 1 d .
H3PA H 0.3350 0.7057 -0.0627 0.034 Uiso 1 1 calc R
C4P C 0.4776(2) 0.72333(15) -0.08438(18) 0.0254(5) Uani 1 1 d .
O4P O 0.44609(15) 0.73230(12) -0.17952(13) 0.0322(4) Uani 1 1 d .
C1M C 0.3342(2) 0.73754(19) -0.2289(2) 0.0355(6) Uani 1 1 d .
H1MA H 0.3225 0.7440 -0.2960 0.053 Uiso 1 1 calc R
H1MB H 0.3043 0.7839 -0.2060 0.053 Uiso 1 1 calc R
H1MC H 0.2989 0.6883 -0.2187 0.053 Uiso 1 1 calc R
C5P C 0.5874(2) 0.72920(16) -0.03819(19) 0.0305(6) Uani 1 1 d .
H5PA H 0.6340 0.7404 -0.0729 0.037 Uiso 1 1 calc R
C6P C 0.6290(2) 0.71879(16) 0.05789(19) 0.0288(5) Uani 1 1 d .
H6PA H 0.7037 0.7245 0.0886 0.035 Uiso 1 1 calc R
C7P C 1.32751(19) 0.50411(16) 0.50958(17) 0.0252(5) Uani 1 1 d .
C8P C 1.3962(2) 0.43836(16) 0.52975(18) 0.0282(5) Uani 1 1 d .
H8PA H 1.3782 0.3918 0.4914 0.034 Uiso 1 1 calc R
C9P C 1.4902(2) 0.43980(16) 0.60485(19) 0.0306(6) Uani 1 1 d .
H9PA H 1.5362 0.3944 0.6179 0.037 Uiso 1 1 calc R
C10P C 1.5174(2) 0.50763(17) 0.66106(18) 0.0291(5) Uani 1 1 d .
O10P O 1.61158(16) 0.50240(13) 0.73446(14) 0.0390(5) Uani 1 1 d .
C2M C 1.6449(3) 0.5720(2) 0.7895(2) 0.0471(8) Uani 1 1 d .
H2MA H 1.7127 0.5612 0.8393 0.071 Uiso 1 1 calc R
H2MB H 1.5904 0.5871 0.8175 0.071 Uiso 1 1 calc R
H2MC H 1.6548 0.6160 0.7500 0.071 Uiso 1 1 calc R
C11P C 1.4510(2) 0.57410(17) 0.64110(19) 0.0311(6) Uani 1 1 d .
H11C H 1.4696 0.6209 0.6789 0.037 Uiso 1 1 calc R
C12P C 1.3566(2) 0.57184(17) 0.56513(19) 0.0301(5) Uani 1 1 d .
H12C H 1.3113 0.6177 0.5512 0.036 Uiso 1 1 calc R

loop_
_atom_site_aniso_label
_atom_site_aniso_U_11
_atom_site_aniso_U_22
_atom_site_aniso_U_33
_atom_site_aniso_U_23
_atom_site_aniso_U_13
_atom_site_aniso_U_12
C1 0.0220(11) 0.0258(12) 0.0167(10) 0.0013(9) 0.0071(9) -0.0011(9)
C2 0.0226(11) 0.0237(11) 0.0220(11) 0.0026(9) 0.0068(9) -0.0018(9)
O2 0.0329(9) 0.0271(9) 0.0219(8) 0.0058(7) 0.0083(7) 0.0001(7)
C3 0.0260(12) 0.0204(11) 0.0211(11) 0.0008(9) 0.0059(9) -0.0005(9)
O4 0.0325(9) 0.0210(8) 0.0257(9) -0.0020(7) 0.0051(7) -0.0011(7)
C5 0.0293(12) 0.0206(11) 0.0229(12) -0.0019(9) 0.0041(10) -0.0024(9)
C6 0.0392(14) 0.0270(12) 0.0177(11) -0.0022(9) 0.0028(10) -0.0023(11)
C7 0.0400(15) 0.0277(13) 0.0205(11) -0.0028(10) 0.0113(11) -0.0015(11)
C8 0.0358(13) 0.0243(12) 0.0187(11) 0.0029(9) 0.0116(10) 0.0008(10)
C9 0.0315(12) 0.0269(12) 0.0170(11) 0.0012(9) 0.0126(9) 0.0014(10)
C10 0.0265(12) 0.0251(12) 0.0248(12) 0.0013(9) 0.0124(10) -0.0001(10)
C11 0.0209(11) 0.0265(12) 0.0217(11) -0.0023(9) 0.0076(9) -0.0036(9)
C12 0.0228(11) 0.0221(11) 0.0216(11) -0.0028(9) 0.0076(9) -0.0016(9)
C13 0.0257(12) 0.0227(11) 0.0259(12) -0.0029(9) 0.0107(10) 0.0006(9)
C14 0.0257(12) 0.0282(12) 0.0259(12) -0.0053(10) 0.0109(10) 0.0016(10)
O15 0.0217(8) 0.0289(9) 0.0221(8) -0.0008(7) 0.0070(7) 0.0029(7)
C15 0.0210(11) 0.0288(12) 0.0206(11) -0.0007(9) 0.0092(9) 0.0002(9)
O16 0.0250(8) 0.0323(9) 0.0170(8) 0.0011(7) 0.0079(7) -0.0018(7)
C17 0.0236(11) 0.0241(11) 0.0144(10) -0.0011(8) 0.0066(8) -0.0014(9)
C18 0.0278(13) 0.0280(13) 0.0308(13) -0.0031(10) 0.0019(10) -0.0013(10)
C19 0.0368(14) 0.0346(14) 0.0295(13) -0.0018(11) 0.0148(11) 0.0050(12)
C20 0.0317(13) 0.0312(13) 0.0242(12) -0.0085(10) 0.0094(10) -0.0050(11)
C21 0.0343(14) 0.0242(13) 0.0479(17) -0.0022(12) 0.0179(13) 0.0002(11)
C22 0.0217(11) 0.0251(12) 0.0187(11) -0.0007(9) 0.0040(9) 0.0005(9)
O22 0.0219(8) 0.0286(9) 0.0199(8) -0.0008(7) 0.0048(7) 0.0020(7)
C24 0.0283(13) 0.0375(15) 0.0292(13) -0.0073(11) 0.0072(11) 0.0068(11)
C23 0.0244(12) 0.0335(13) 0.0295(13) 0.0012(10) 0.0112(10) 0.0041(10)
C1P 0.0255(12) 0.0220(11) 0.0280(12) -0.0007(9) 0.0089(10) 0.0026(9)
C2P 0.0243(12) 0.0355(14) 0.0276(13) -0.0018(10) 0.0114(10) -0.0007(10)
C3P 0.0207(11) 0.0307(13) 0.0329(13) -0.0016(11) 0.0080(10) -0.0013(10)
C4P 0.0265(12) 0.0220(11) 0.0278(12) 0.0026(9) 0.0089(10) 0.0013(9)
O4P 0.0271(9) 0.0430(11) 0.0272(9) 0.0048(8) 0.0097(7) -0.0004(8)
C1M 0.0294(14) 0.0458(16) 0.0301(14) 0.0087(12) 0.0080(11) -0.0009(12)
C5P 0.0261(13) 0.0319(14) 0.0361(14) 0.0070(11) 0.0137(11) 0.0023(10)
C6P 0.0196(11) 0.0294(13) 0.0365(14) 0.0072(11) 0.0079(10) 0.0011(10)
C7P 0.0229(12) 0.0318(13) 0.0216(11) 0.0006(10) 0.0084(9) 0.0018(10)
C8P 0.0288(13) 0.0272(12) 0.0292(13) -0.0019(10) 0.0104(10) -0.0013(10)
C9P 0.0264(13) 0.0271(13) 0.0374(14) 0.0052(11) 0.0093(11) 0.0045(10)
C10P 0.0241(12) 0.0352(14) 0.0278(13) 0.0037(10) 0.0081(10) -0.0014(10)
O10P 0.0292(10) 0.0425(12) 0.0366(11) -0.0008(9) -0.0011(8) 0.0006(9)
C2M 0.0345(15) 0.057(2) 0.0383(17) -0.0079(15) -0.0033(13) -0.0022(14)
C11P 0.0258(12) 0.0341(14) 0.0325(14) -0.0071(11) 0.0082(11) -0.0010(11)
C12P 0.0249(12) 0.0320(13) 0.0321(13) -0.0009(11) 0.0077(10) 0.0047(10)

loop_
_atom_type_symbol
_atom_type_description
_atom_type_scat_dispersion_real
_atom_type_scat_dispersion_imag
_atom_type_scat_source
C C 0.0033 0.0016 'International Tables Vol C Tables 4.2.6.8 and 6.1.1.4'
H H 0.0000 0.0000 'International Tables Vol C Tables 4.2.6.8 and 6.1.1.4'
O O 0.0106 0.0060 'International Tables Vol C Tables 4.2.6.8 and 6.1.1.4'

loop_
_geom_angle_atom_site_label_1
_geom_angle_atom_site_label_2
_geom_angle_atom_site_label_3
_geom_angle
O16 C1 C17 60.03(14)
O16 C1 C15 110.04(19)
C17 C1 C15 120.3(2)
O16 C1 C2 116.61(19)
C17 C1 C2 123.4(2)
C15 C1 C2 113.35(19)
O2 C2 C3 106.78(19)
O2 C2 C1 113.88(19)
C3 C2 C1 108.10(19)
O4 C3 C5 60.11(15)
O4 C3 C2 119.7(2)
C5 C3 C2 125.9(2)
C3 O4 C5 60.70(15)
O4 C5 C3 59.19(15)
O4 C5 C18 113.2(2)
C3 C5 C18 122.5(2)
O4 C5 C6 115.0(2)
C3 C5 C6 119.5(2)
C18 C5 C6 114.4(2)
C5 C6 C7 116.6(2)
C8 C7 C6 113.5(2)
C9 C8 C7 127.4(2)
C8 C9 C19 122.7(2)
C8 C9 C10 122.0(2)
C19 C9 C10 115.2(2)
C9 C10 C11 117.1(2)
C10 C11 C12 120.5(2)
C20 C12 C13 110.9(2)
C20 C12 C11 106.25(19)
C13 C12 C11 109.47(19)
C20 C12 C17 107.27(19)
C13 C12 C17 109.64(19)
C11 C12 C17 113.26(19)
C14 C13 C21 111.3(2)
C14 C13 C12 112.0(2)
C21 C13 C12 113.4(2)
C15 C14 C13 110.03(19)
C23 O15 C15 112.98(18)
O15 C15 C1 107.60(18)
O15 C15 C14 111.1(2)
C1 C15 C14 111.86(19)
C1 O16 C17 61.89(14)
O16 C17 C1 58.08(14)
O16 C17 C22 110.70(19)
C1 C17 C22 118.0(2)
O16 C17 C12 115.06(18)
C1 C17 C12 122.2(2)
C22 C17 C12 117.06(19)
O22 C22 C17 109.07(18)
C24 O22 C22 110.10(18)
O22 C24 C7P 110.4(2)
O15 C23 C1P 109.1(2)
C2P C1P C6P 117.9(2)
C2P C1P C23 121.3(2)
C6P C1P C23 120.9(2)
C1P C2P C3P 121.8(2)
C4P C3P C2P 119.5(2)
O4P C4P C3P 125.5(2)
O4P C4P C5P 115.4(2)
C3P C4P C5P 119.2(2)
C4P O4P C1M 117.7(2)
C6P C5P C4P 120.5(2)
C5P C6P C1P 121.0(2)
C12P C7P C8P 118.4(2)
C12P C7P C24 122.7(2)
C8P C7P C24 118.8(2)
C9P C8P C7P 120.9(2)
C8P C9P C10P 120.0(2)
O10P C10P C11P 124.8(3)
O10P C10P C9P 115.3(2)
C11P C10P C9P 119.9(2)
C10P O10P C2M 116.8(2)
C10P C11P C12P 119.5(3)
C7P C12P C11P 121.2(2)

loop_
_geom_bond_atom_site_label_1
_geom_bond_atom_site_label_2
_geom_bond_distance
C1 C15 1.520(3)
C1 O16 1.436(3)
C1 C17 1.493(3)
C1 C2 1.549(3)
C2 O2 1.417(3)
C2 C3 1.514(3)
C3 O4 1.447(3)
C3 C5 1.469(3)
O4 C5 1.461(3)
C5 C18 1.507(4)
C5 C6 1.518(4)
C6 C7 1.533(4)
C7 C8 1.513(3)
C8 C9 1.335(4)
C9 C19 1.509(4)
C9 C10 1.512(3)
C10 C11 1.547(3)
C11 C12 1.558(3)
C12 C20 1.551(3)
C12 C13 1.551(3)
C12 C17 1.563(3)
C13 C14 1.524(3)
C13 C21 1.531(3)
C14 C15 1.521(3)
O15 C23 1.425(3)
O15 C15 1.435(3)
O16 C17 1.466(3)
C17 C22 1.519(3)
C22 O22 1.436(3)
O22 C24 1.417(3)
C24 C7P 1.506(3)
C23 C1P 1.510(3)
C1P C2P 1.387(3)
C1P C6P 1.393(4)
C2P C3P 1.394(4)
C3P C4P 1.388(4)
C4P O4P 1.367(3)
C4P C5P 1.394(4)
O4P C1M 1.426(3)
C5P C6P 1.384(4)
C7P C12P 1.382(4)
C7P C8P 1.391(4)
C8P C9P 1.383(4)
C9P C10P 1.387(4)
C10P O10P 1.373(3)
C10P C11P 1.383(4)
O10P C2M 1.410(4)
C11P C12P 1.393(4)

loop_
_geom_hbond_atom_site_label_D
_geom_hbond_atom_site_label_H
_geom_hbond_atom_site_label_A
_geom_hbond_distance_DH
_geom_hbond_distance_HA
_geom_hbond_distance_DA
_geom_hbond_angle_DHA
_geom_hbond_site_symmetry_A
O2 H2O O22 0.84 2.12 2.954(2) 175 3_766

loop_
_geom_torsion_atom_site_label_1
_geom_torsion_atom_site_label_2
_geom_torsion_atom_site_label_3
_geom_torsion_atom_site_label_4
_geom_torsion
O16 C1 C2 O2 -14.0(3)
C17 C1 C2 O2 56.2(3)
C15 C1 C2 O2 -143.3(2)
O16 C1 C2 C3 -132.5(2)
C17 C1 C2 C3 -62.3(3)
C15 C1 C2 C3 98.2(2)
O2 C2 C3 O4 53.3(3)
C1 C2 C3 O4 176.26(19)
O2 C2 C3 C5 126.2(2)
C1 C2 C3 C5 -110.9(3)
C2 C3 O4 C5 116.8(3)
C3 O4 C5 C18 -115.1(2)
C3 O4 C5 C6 110.8(2)
C2 C3 C5 O4 -106.9(3)
O4 C3 C5 C18 99.4(3)
C2 C3 C5 C18 -7.4(4)
O4 C3 C5 C6 -103.2(2)
C2 C3 C5 C6 149.9(2)
O4 C5 C6 C7 -61.4(3)
C3 C5 C6 C7 5.9(3)
C18 C5 C6 C7 165.0(2)
C5 C6 C7 C8 -69.4(3)
C6 C7 C8 C9 159.1(2)
C7 C8 C9 C19 2.0(4)
C7 C8 C9 C10 178.6(2)
C8 C9 C10 C11 108.0(3)
C19 C9 C10 C11 -75.1(3)
C9 C10 C11 C12 -79.3(3)
C10 C11 C12 C20 -163.0(2)
C10 C11 C12 C13 -43.2(3)
C10 C11 C12 C17 79.5(3)
C20 C12 C13 C14 -73.4(3)
C11 C12 C13 C14 169.73(19)
C17 C12 C13 C14 44.9(3)
C20 C12 C13 C21 53.7(3)
C11 C12 C13 C21 -63.2(3)
C17 C12 C13 C21 171.9(2)
C21 C13 C14 C15 162.5(2)
C12 C13 C14 C15 -69.4(3)
C23 O15 C15 C1 154.1(2)
C23 O15 C15 C14 -83.2(2)
O16 C1 C15 O15 171.50(17)
C17 C1 C15 O15 105.3(2)
C2 C1 C15 O15 -55.9(2)
O16 C1 C15 C14 49.2(3)
C17 C1 C15 C14 -17.0(3)
C2 C1 C15 C14 -178.19(19)
C13 C14 C15 O15 -68.0(2)
C13 C14 C15 C1 52.3(3)
C15 C1 O16 C17 -114.1(2)
C2 C1 O16 C17 115.0(2)
C1 O16 C17 C22 -110.8(2)
C1 O16 C17 C12 113.6(2)
C15 C1 C17 O16 97.0(2)
C2 C1 C17 O16 -103.8(2)
O16 C1 C17 C22 98.1(2)
C15 C1 C17 C22 -164.9(2)
C2 C1 C17 C22 -5.7(3)
O16 C1 C17 C12 -101.4(2)
C15 C1 C17 C12 -4.4(3)
C2 C1 C17 C12 154.8(2)
C20 C12 C17 O16 44.4(3)
C13 C12 C17 O16 -76.1(2)
C11 C12 C17 O16 161.32(19)
C20 C12 C17 C1 111.1(2)
C13 C12 C17 C1 -9.4(3)
C11 C12 C17 C1 -132.0(2)
C20 C12 C17 C22 -88.2(2)
C13 C12 C17 C22 151.3(2)
C11 C12 C17 C22 28.7(3)
O16 C17 C22 O22 -76.7(2)
C1 C17 C22 O22 -140.6(2)
C12 C17 C22 O22 57.9(3)
C17 C22 O22 C24 -174.5(2)
C22 O22 C24 C7P -175.4(2)
C15 O15 C23 C1P 168.7(2)
O15 C23 C1P C2P 151.7(2)
O15 C23 C1P C6P -27.5(3)
C6P C1P C2P C3P 0.7(4)
C23 C1P C2P C3P -178.5(2)
C1P C2P C3P C4P 1.8(4)
C2P C3P C4P O4P 176.2(2)
C2P C3P C4P C5P -2.4(4)
C3P C4P O4P C1M 9.4(4)
C5P C4P O4P C1M -171.9(2)
O4P C4P C5P C6P -178.1(2)
C3P C4P C5P C6P 0.7(4)
C4P C5P C6P C1P 1.8(4)
C2P C1P C6P C5P -2.5(4)
C23 C1P C6P C5P 176.7(2)
O22 C24 C7P C12P -24.0(4)
O22 C24 C7P C8P 157.2(2)
C12P C7P C8P C9P 1.4(4)
C24 C7P C8P C9P -179.7(2)
C7P C8P C9P C10P -0.3(4)
C8P C9P C10P O10P 179.1(2)
C8P C9P C10P C11P -0.8(4)
C11P C10P O10P C2M -3.9(4)
C9P C10P O10P C2M 176.2(3)
O10P C10P C11P C12P -179.2(3)
C9P C10P C11P C12P 0.7(4)
C8P C7P C12P C11P -1.6(4)
C24 C7P C12P C11P 179.7(3)
C10P C11P C12P C7P 0.5(4)
